data_7046987
loop_
_publ_author_name
'Haider, Wasim'
'Huch, Volker'
'Sch\"afer, Andr\'e'

_publ_section_title
;
 Lewis base complexes of sila[2]aluminocenophanes.
;
_journal_issue 31
_journal_name_full 'Dalton transactions (Cambridge, England : 2003)'
_journal_page_first 10425
_journal_page_last 10428
_journal_paper_doi 10.1039/c8dt02491j
_journal_volume 47
_journal_year 2018
_chemical_formula_moiety 'C18 H28 Al Br O Si2'
_chemical_formula_sum 'C18 H28 Al Br O Si2'
_chemical_formula_weight 423.47
_chemical_properties_physical Air-sensitive,Moisture-sensitive
_space_group_crystal_system monoclinic
_space_group_IT_number 14
_space_group_name_Hall '-P 2ybc'
_space_group_name_H-M_alt 'P 1 21/c 1'
_symmetry_space_group_name_Hall '-P 2ybc'
_symmetry_space_group_name_H-M 'P 1 21/c 1'
_atom_sites_solution_hydrogens mixed
_audit_creation_method SHELXL-2014/6
_audit_update_record
;
2018-06-14 deposited with the CCDC.
2018-06-28 downloaded from the CCDC.
;
_cell_angle_alpha 90
_cell_angle_beta 95.313(2)
_cell_angle_gamma 90
_cell_formula_units_Z 4
_cell_length_a 9.3142(4)
_cell_length_b 16.0816(7)
_cell_length_c 14.3879(6)
_cell_measurement_reflns_used 4332
_cell_measurement_temperature 152(2)
_cell_measurement_theta_max 25.74
_cell_measurement_theta_min 2.53
_cell_volume 2145.86(16)
_computing_cell_refinement 'Bruker SAINT'
_computing_data_collection 'Bruker APEX2'
_computing_data_reduction 'Bruker SAINT'
_computing_molecular_graphics 'Bruker SHELXTL'
_computing_publication_material 'Bruker SHELXTL'
_computing_structure_refinement 'SHELXL-2014/6 (Sheldrick, 2014)'
_computing_structure_solution 'SHELXS-97 (Sheldrick 2008)'
_diffrn_ambient_temperature 152(2)
_diffrn_measured_fraction_theta_full 0.996
_diffrn_measured_fraction_theta_max 0.987
_diffrn_measurement_device_type 'Bruker APEX-II CCD'
_diffrn_measurement_method '\f and \w scans'
_diffrn_radiation_type MoK\a
_diffrn_radiation_wavelength 0.71073
_diffrn_reflns_av_R_equivalents 0.0504
_diffrn_reflns_av_unetI/netI 0.0637
_diffrn_reflns_Laue_measured_fraction_full 0.996
_diffrn_reflns_Laue_measured_fraction_max 0.987
_diffrn_reflns_limit_h_max 8
_diffrn_reflns_limit_h_min -12
_diffrn_reflns_limit_k_max 22
_diffrn_reflns_limit_k_min -22
_diffrn_reflns_limit_l_max 19
_diffrn_reflns_limit_l_min -19
_diffrn_reflns_number 22822
_diffrn_reflns_point_group_measured_fraction_full 0.996
_diffrn_reflns_point_group_measured_fraction_max 0.987
_diffrn_reflns_theta_full 25.242
_diffrn_reflns_theta_max 29.720
_diffrn_reflns_theta_min 1.904
_exptl_absorpt_coefficient_mu 2.070
_exptl_absorpt_correction_T_max 0.7459
_exptl_absorpt_correction_T_min 0.6385
_exptl_absorpt_correction_type multi-scan
_exptl_absorpt_process_details
; 
 SADABS 2016/2: Krause, L., Herbst-Irmer, R., Sheldrick G.M. & Stalke D., 
 J. Appl. Cryst. 48 (2015) 3-10 
;
_exptl_crystal_colour colourless
_exptl_crystal_density_diffrn 1.311
_exptl_crystal_description block
_exptl_crystal_F_000 880
_exptl_crystal_recrystallization_method 'Re-crystallisation from solvent'
_exptl_crystal_size_max 0.241
_exptl_crystal_size_mid 0.202
_exptl_crystal_size_min 0.054
_refine_diff_density_max 0.547
_refine_diff_density_min -0.433
_refine_diff_density_rms 0.078
_refine_ls_extinction_method none
_refine_ls_goodness_of_fit_ref 0.999
_refine_ls_hydrogen_treatment mixed
_refine_ls_matrix_type full
_refine_ls_number_parameters 245
_refine_ls_number_reflns 6007
_refine_ls_number_restraints 100
_refine_ls_restrained_S_all 0.996
_refine_ls_R_factor_all 0.0881
_refine_ls_R_factor_gt 0.0450
_refine_ls_shift/su_max 0.001
_refine_ls_shift/su_mean 0.000
_refine_ls_structure_factor_coef Fsqd
_refine_ls_weighting_details 'w=1/[\s^2^(Fo^2^)+(0.0512P)^2^+0.2871P] where P=(Fo^2^+2Fc^2^)/3'
_refine_ls_weighting_scheme calc
_refine_ls_wR_factor_gt 0.0954
_refine_ls_wR_factor_ref 0.1084
_reflns_Friedel_coverage 0.000
_reflns_number_gt 3857
_reflns_number_total 6007
_reflns_threshold_expression 'I > 2\s(I)'
_cod_data_source_file c8dt02491j2.cif
_cod_data_source_block sh3846
_cod_depositor_comments 'Adding full bibliography for 7046987--7046991.cif.'
_cod_database_code 7046987
_shelx_space_group_comment
; 
The symmetry employed for this shelxl refinement is uniquely defined 
by the following loop, which should always be used as a source of 
symmetry information in preference to the above space-group names. 
They are only intended as comments. 
;
_shelx_estimated_absorpt_t_min 0.635
_shelx_estimated_absorpt_t_max 0.896
_shelxl_version_number 2014/6

loop_
_space_group_symop_operation_xyz
'x, y, z'
'-x, y+1/2, -z+1/2'
'-x, -y, -z'
'x, -y-1/2, z-1/2'

loop_
_atom_site_label
_atom_site_type_symbol
_atom_site_fract_x
_atom_site_fract_y
_atom_site_fract_z
_atom_site_U_iso_or_equiv
_atom_site_adp_type
_atom_site_occupancy
_atom_site_site_symmetry_order
_atom_site_calc_flag
_atom_site_refinement_flags_posn
_atom_site_refinement_flags_adp
_atom_site_refinement_flags_occupancy
_atom_site_disorder_assembly
_atom_site_disorder_group
Br Br 0.51199(3) 0.67861(2) 0.55125(2) 0.03667(10) Uani 1 1 d . . . . .
Al Al 0.59345(8) 0.69009(4) 0.40501(5) 0.02399(17) Uani 1 1 d . . . . .
Si1 Si 0.93020(9) 0.70050(6) 0.46294(6) 0.0409(2) Uani 1 1 d . . . . .
Si2 Si 0.87486(9) 0.84100(5) 0.43941(5) 0.03336(19) Uani 1 1 d . . . . .
O1 O 0.4604(2) 0.62606(10) 0.33154(12) 0.0322(4) Uani 1 1 d D . . . .
C1 C 0.7846(3) 0.63598(16) 0.39697(19) 0.0324(6) Uani 1 1 d . . . . .
C2 C 0.7783(3) 0.54922(18) 0.4269(2) 0.0440(8) Uani 1 1 d . . . . .
H2 H 0.7731 0.5312 0.4894 0.053 Uiso 1 1 calc R U . . .
C3 C 0.7808(4) 0.49850(19) 0.3517(3) 0.0557(10) Uani 1 1 d . . . . .
H3 H 0.7762 0.4395 0.3531 0.067 Uiso 1 1 calc R U . . .
C4 C 0.7915(4) 0.5474(2) 0.2711(2) 0.0526(9) Uani 1 1 d . . . . .
H4 H 0.7949 0.5269 0.2095 0.063 Uiso 1 1 calc R U . . .
C5 C 0.7959(3) 0.62829(17) 0.2964(2) 0.0390(7) Uani 1 1 d . . . . .
H5 H 0.8051 0.6736 0.2550 0.047 Uiso 1 1 calc R U . . .
C6 C 1.1074(4) 0.6701(3) 0.4213(3) 0.0793(14) Uani 1 1 d . . . . .
H6A H 1.1144 0.6093 0.4192 0.119 Uiso 1 1 calc R U . . .
H6B H 1.1861 0.6922 0.4642 0.119 Uiso 1 1 calc R U . . .
H6C H 1.1145 0.6928 0.3587 0.119 Uiso 1 1 calc R U . . .
C7 C 0.9330(4) 0.6774(2) 0.5912(2) 0.0641(11) Uani 1 1 d . . . . .
H7A H 0.9517 0.6181 0.6020 0.096 Uiso 1 1 calc R U . . .
H7B H 0.8396 0.6920 0.6129 0.096 Uiso 1 1 calc R U . . .
H7C H 1.0092 0.7101 0.6256 0.096 Uiso 1 1 calc R U . . .
C8 C 0.6757(3) 0.84863(15) 0.41859(19) 0.0298(6) Uani 1 1 d . . . . .
C9 C 0.5816(3) 0.80436(15) 0.3462(2) 0.0295(6) Uani 1 1 d . . . . .
H9 H 0.615(3) 0.7936(17) 0.292(2) 0.030(8) Uiso 1 1 d . . . . .
C10 C 0.4360(3) 0.83336(17) 0.3561(2) 0.0402(7) Uani 1 1 d . . . . .
H10 H 0.3525 0.8196 0.3162 0.048 Uiso 1 1 calc R U . . .
C11 C 0.4400(4) 0.88338(18) 0.4322(3) 0.0494(8) Uani 1 1 d . . . . .
H11 H 0.3585 0.9084 0.4559 0.059 Uiso 1 1 calc R U . . .
C12 C 0.5839(3) 0.89246(17) 0.4705(2) 0.0410(7) Uani 1 1 d . . . . .
H12 H 0.6135 0.9243 0.5245 0.049 Uiso 1 1 calc R U . . .
C13 C 0.9675(3) 0.88332(19) 0.3398(2) 0.0423(7) Uani 1 1 d . . . . .
H13A H 0.9328 0.8541 0.2823 0.063 Uiso 1 1 calc R U . . .
H13B H 1.0718 0.8753 0.3521 0.063 Uiso 1 1 calc R U . . .
H13C H 0.9464 0.9428 0.3326 0.063 Uiso 1 1 calc R U . . .
C14 C 0.9350(4) 0.9011(2) 0.5475(2) 0.0624(10) Uani 1 1 d . . . . .
H14A H 0.8953 0.9575 0.5424 0.094 Uiso 1 1 calc R U . . .
H14B H 1.0406 0.9039 0.5548 0.094 Uiso 1 1 calc R U . . .
H14C H 0.9008 0.8733 0.6019 0.094 Uiso 1 1 calc R U . . .
C15A C 0.410(2) 0.6419(7) 0.2333(5) 0.0462(18) Uani 0.437(10) 1 d D U P A 1
H15A H 0.4869 0.6665 0.1991 0.055 Uiso 0.437(10) 1 calc R U P A 1
H15B H 0.3249 0.6792 0.2279 0.055 Uiso 0.437(10) 1 calc R U P A 1
C16A C 0.3703(12) 0.5552(6) 0.1977(6) 0.0517(16) Uani 0.437(10) 1 d D U P A 1
H16A H 0.4566 0.5247 0.1809 0.062 Uiso 0.437(10) 1 calc R U P A 1
H16B H 0.2984 0.5575 0.1426 0.062 Uiso 0.437(10) 1 calc R U P A 1
C17A C 0.3072(11) 0.5146(6) 0.2804(4) 0.0510(17) Uani 0.437(10) 1 d D U P A 1
H17A H 0.2081 0.5347 0.2868 0.061 Uiso 0.437(10) 1 calc R U P A 1
H17B H 0.3062 0.4533 0.2748 0.061 Uiso 0.437(10) 1 calc R U P A 1
C15B C 0.4310(15) 0.6351(6) 0.2299(4) 0.0481(17) Uani 0.563(10) 1 d D U P A 2
H15C H 0.5190 0.6248 0.1980 0.058 Uiso 0.563(10) 1 calc R U P A 2
H15D H 0.3940 0.6913 0.2133 0.058 Uiso 0.563(10) 1 calc R U P A 2
C16B C 0.3174(9) 0.5692(4) 0.2045(5) 0.0518(15) Uani 0.563(10) 1 d D U P A 2
H16C H 0.3147 0.5533 0.1379 0.062 Uiso 0.563(10) 1 calc R U P A 2
H16D H 0.2204 0.5879 0.2184 0.062 Uiso 0.563(10) 1 calc R U P A 2
C17B C 0.3728(10) 0.4987(4) 0.2684(4) 0.0518(16) Uani 0.563(10) 1 d D U P A 2
H17C H 0.2975 0.4560 0.2740 0.062 Uiso 0.563(10) 1 calc R U P A 2
H17D H 0.4588 0.4721 0.2456 0.062 Uiso 0.563(10) 1 calc R U P A 2
C18 C 0.4106(3) 0.54307(16) 0.3606(2) 0.0396(7) Uani 1 1 d D . . . .
H18A H 0.3616 0.5473 0.4186 0.048 Uiso 0.437(10) 1 calc R U P A 1
H18B H 0.4927 0.5040 0.3712 0.048 Uiso 0.437(10) 1 calc R U P A 1
H18C H 0.3252 0.5481 0.3963 0.048 Uiso 0.563(10) 1 calc R U P A 2
H18D H 0.4879 0.5134 0.3991 0.048 Uiso 0.563(10) 1 calc R U P A 2

loop_
_atom_site_aniso_label
_atom_site_aniso_U_11
_atom_site_aniso_U_22
_atom_site_aniso_U_33
_atom_site_aniso_U_23
_atom_site_aniso_U_13
_atom_site_aniso_U_12
Br 0.04571(19) 0.03513(17) 0.03122(16) 0.00132(12) 0.01457(13) 0.00060(13)
Al 0.0299(4) 0.0180(4) 0.0247(4) 0.0014(3) 0.0063(3) 0.0001(3)
Si1 0.0296(4) 0.0487(5) 0.0444(5) 0.0147(4) 0.0040(4) 0.0055(4)
Si2 0.0373(4) 0.0368(5) 0.0263(4) -0.0001(3) 0.0042(3) -0.0116(3)
O1 0.0448(11) 0.0227(10) 0.0285(10) 0.0011(8) 0.0006(8) -0.0083(8)
C1 0.0375(15) 0.0248(14) 0.0371(16) 0.0095(11) 0.0161(13) 0.0089(12)
C2 0.0426(17) 0.0319(16) 0.060(2) 0.0195(15) 0.0196(15) 0.0135(13)
C3 0.062(2) 0.0218(16) 0.089(3) 0.0053(16) 0.032(2) 0.0106(15)
C4 0.065(2) 0.0363(18) 0.061(2) -0.0049(15) 0.0342(18) 0.0083(16)
C5 0.0488(18) 0.0291(15) 0.0428(18) 0.0027(13) 0.0240(14) 0.0047(13)
C6 0.036(2) 0.088(3) 0.115(4) 0.016(3) 0.017(2) 0.0164(19)
C7 0.062(2) 0.078(3) 0.049(2) 0.0267(19) -0.0126(18) -0.0014(19)
C8 0.0381(16) 0.0168(12) 0.0353(15) 0.0018(11) 0.0083(12) -0.0034(11)
C9 0.0374(16) 0.0177(13) 0.0337(15) 0.0025(11) 0.0045(13) 0.0014(11)
C10 0.0347(16) 0.0264(15) 0.059(2) 0.0095(13) 0.0008(14) 0.0047(12)
C11 0.049(2) 0.0285(16) 0.073(2) 0.0003(16) 0.0222(17) 0.0091(14)
C12 0.054(2) 0.0227(14) 0.0491(19) -0.0068(12) 0.0185(15) -0.0029(13)
C13 0.0432(18) 0.0479(19) 0.0368(17) 0.0008(14) 0.0090(14) -0.0122(14)
C14 0.084(3) 0.070(3) 0.0328(18) -0.0089(16) 0.0038(18) -0.035(2)
C15A 0.059(4) 0.042(3) 0.036(3) -0.002(2) -0.005(3) -0.005(3)
C16A 0.061(4) 0.045(2) 0.047(2) -0.011(2) -0.007(2) -0.005(2)
C17A 0.059(4) 0.039(3) 0.053(3) -0.012(2) -0.006(3) -0.009(3)
C15B 0.062(4) 0.043(2) 0.037(2) -0.001(2) -0.008(2) -0.007(2)
C16B 0.061(3) 0.045(2) 0.047(2) -0.0088(19) -0.009(2) -0.004(2)
C17B 0.061(4) 0.040(3) 0.052(3) -0.010(2) -0.008(3) -0.008(2)
C18 0.0447(17) 0.0221(14) 0.0523(19) 0.0022(13) 0.0057(15) -0.0084(12)

loop_
_atom_type_symbol
_atom_type_description
_atom_type_scat_dispersion_real
_atom_type_scat_dispersion_imag
_atom_type_scat_source
C C 0.0033 0.0016 'International Tables Vol C Tables 4.2.6.8 and 6.1.1.4'
H H 0.0000 0.0000 'International Tables Vol C Tables 4.2.6.8 and 6.1.1.4'
O O 0.0106 0.0060 'International Tables Vol C Tables 4.2.6.8 and 6.1.1.4'
Al Al 0.0645 0.0514 'International Tables Vol C Tables 4.2.6.8 and 6.1.1.4'
Br Br -0.2901 2.4595 'International Tables Vol C Tables 4.2.6.8 and 6.1.1.4'
Si Si 0.0817 0.0704 'International Tables Vol C Tables 4.2.6.8 and 6.1.1.4'

loop_
_geom_angle_atom_site_label_1
_geom_angle_atom_site_label_2
_geom_angle_atom_site_label_3
_geom_angle
O1 Al C1 106.04(11)
O1 Al C9 104.91(10)
C1 Al C9 112.77(11)
O1 Al Br 102.44(6)
C1 Al Br 112.85(8)
C9 Al Br 116.35(9)
C6 Si1 C7 109.28(19)
C6 Si1 C1 107.95(18)
C7 Si1 C1 109.17(15)
C6 Si1 Si2 113.31(14)
C7 Si1 Si2 108.42(13)
C1 Si1 Si2 108.64(9)
C8 Si2 C13 112.19(13)
C8 Si2 C14 108.54(16)
C13 Si2 C14 108.99(15)
C8 Si2 Si1 106.94(9)
C13 Si2 Si1 110.62(11)
C14 Si2 Si1 109.51(13)
C15B O1 C18 109.5(3)
C15A O1 C18 110.2(4)
C15B O1 Al 124.3(3)
C15A O1 Al 126.0(5)
C18 O1 Al 123.08(16)
C2 C1 C5 102.6(2)
C2 C1 Si1 115.0(2)
C5 C1 Si1 115.33(19)
C2 C1 Al 109.78(18)
C5 C1 Al 103.90(19)
Si1 C1 Al 109.51(13)
C3 C2 C1 109.5(3)
C3 C2 H2 125.2
C1 C2 H2 125.2
C2 C3 C4 109.1(3)
C2 C3 H3 125.4
C4 C3 H3 125.4
C5 C4 C3 108.6(3)
C5 C4 H4 125.7
C3 C4 H4 125.7
C4 C5 C1 110.1(3)
C4 C5 H5 125.0
C1 C5 H5 125.0
Si1 C6 H6A 109.5
Si1 C6 H6B 109.5
H6A C6 H6B 109.5
Si1 C6 H6C 109.5
H6A C6 H6C 109.5
H6B C6 H6C 109.5
Si1 C7 H7A 109.5
Si1 C7 H7B 109.5
H7A C7 H7B 109.5
Si1 C7 H7C 109.5
H7A C7 H7C 109.5
H7B C7 H7C 109.5
C12 C8 C9 105.7(3)
C12 C8 Si2 127.4(2)
C9 C8 Si2 126.9(2)
C10 C9 C8 105.9(2)
C10 C9 Al 105.44(18)
C8 C9 Al 97.88(17)
C10 C9 H9 123.8(18)
C8 C9 H9 118.8(18)
Al C9 H9 100.5(18)
C11 C10 C9 108.3(3)
C11 C10 H10 125.9
C9 C10 H10 125.9
C10 C11 C12 109.3(3)
C10 C11 H11 125.3
C12 C11 H11 125.3
C8 C12 C11 110.5(3)
C8 C12 H12 124.8
C11 C12 H12 124.8
Si2 C13 H13A 109.5
Si2 C13 H13B 109.5
H13A C13 H13B 109.5
Si2 C13 H13C 109.5
H13A C13 H13C 109.5
H13B C13 H13C 109.5
Si2 C14 H14A 109.5
Si2 C14 H14B 109.5
H14A C14 H14B 109.5
Si2 C14 H14C 109.5
H14A C14 H14C 109.5
H14B C14 H14C 109.5
O1 C15A C16A 102.2(7)
O1 C15A H15A 111.3
C16A C15A H15A 111.3
O1 C15A H15B 111.3
C16A C15A H15B 111.3
H15A C15A H15B 109.2
C15A C16A C17A 103.2(9)
C15A C16A H16A 111.1
C17A C16A H16A 111.1
C15A C16A H16B 111.1
C17A C16A H16B 111.1
H16A C16A H16B 109.1
C18 C17A C16A 101.7(6)
C18 C17A H17A 111.4
C16A C17A H17A 111.4
C18 C17A H17B 111.4
C16A C17A H17B 111.4
H17A C17A H17B 109.3
O1 C15B C16B 103.5(6)
O1 C15B H15C 111.1
C16B C15B H15C 111.1
O1 C15B H15D 111.1
C16B C15B H15D 111.1
H15C C15B H15D 109.0
C15B C16B C17B 100.6(7)
C15B C16B H16C 111.7
C17B C16B H16C 111.7
C15B C16B H16D 111.7
C17B C16B H16D 111.7
H16C C16B H16D 109.4
C18 C17B C16B 102.5(5)
C18 C17B H17C 111.3
C16B C17B H17C 111.3
C18 C17B H17D 111.3
C16B C17B H17D 111.3
H17C C17B H17D 109.2
O1 C18 C17A 104.6(4)
O1 C18 C17B 103.3(3)
O1 C18 H18A 110.8
C17A C18 H18A 110.8
O1 C18 H18B 110.8
C17A C18 H18B 110.8
H18A C18 H18B 108.9
O1 C18 H18C 111.1
C17B C18 H18C 111.1
O1 C18 H18D 111.1
C17B C18 H18D 111.1
H18C C18 H18D 109.1

loop_
_geom_bond_atom_site_label_1
_geom_bond_atom_site_label_2
_geom_bond_distance
Br Al 2.3093(8)
Al O1 1.8628(19)
Al C1 1.995(3)
Al C9 2.022(3)
Si1 C6 1.872(4)
Si1 C7 1.881(4)
Si1 C1 1.892(3)
Si1 Si2 2.3352(12)
Si2 C8 1.855(3)
Si2 C13 1.869(3)
Si2 C14 1.872(3)
O1 C15B 1.469(6)
O1 C15A 1.470(7)
O1 C18 1.486(3)
C1 C2 1.463(4)
C1 C5 1.466(4)
C2 C3 1.357(4)
C2 H2 0.9500
C3 C4 1.413(4)
C3 H3 0.9500
C4 C5 1.350(4)
C4 H4 0.9500
C5 H5 0.9500
C6 H6A 0.9800
C6 H6B 0.9800
C6 H6C 0.9800
C7 H7A 0.9800
C7 H7B 0.9800
C7 H7C 0.9800
C8 C12 1.380(4)
C8 C9 1.480(4)
C9 C10 1.453(4)
C9 H9 0.89(3)
C10 C11 1.355(4)
C10 H10 0.9500
C11 C12 1.409(5)
C11 H11 0.9500
C12 H12 0.9500
C13 H13A 0.9800
C13 H13B 0.9800
C13 H13C 0.9800
C14 H14A 0.9800
C14 H14B 0.9800
C14 H14C 0.9800
C15A C16A 1.519(7)
C15A H15A 0.9900
C15A H15B 0.9900
C16A C17A 1.522(7)
C16A H16A 0.9900
C16A H16B 0.9900
C17A C18 1.505(6)
C17A H17A 0.9900
C17A H17B 0.9900
C15B C16B 1.518(7)
C15B H15C 0.9900
C15B H15D 0.9900
C16B C17B 1.520(6)
C16B H16C 0.9900
C16B H16D 0.9900
C17B C18 1.519(5)
C17B H17C 0.9900
C17B H17D 0.9900
C18 H18A 0.9900
C18 H18B 0.9900
C18 H18C 0.9900
C18 H18D 0.9900
